data_4073302
loop_
_publ_author_name
'Ly, Hanh V.'
'Forster, Taryn D.'
'Parvez, Masood'
'McDonald, Robert'
'Roesler, Roland'

_publ_section_title
;
 Zinc, Cadmium, and Mercury Metallocenes Incorporating
 1,2-Diaza-3,5-diborolyl Ligands
;
_journal_issue 14
_journal_name_full Organometallics
_journal_page_first 3516
_journal_paper_doi 10.1021/om070230n
_journal_volume 26
_journal_year 2007
_chemical_formula_sum 'C16 H34 B2 Br0.5 Cd0.5 Li0.5 N2 O1.5'
_chemical_formula_weight 399.70
_chemical_name_systematic
;
 ?
;
_space_group_IT_number 14
_symmetry_space_group_name_Hall '-P 2yn'
_symmetry_space_group_name_H-M 'P 1 21/n 1'
_atom_sites_solution_hydrogens geom
_atom_sites_solution_primary direct
_atom_sites_solution_secondary difmap
_audit_creation_method SHELXL-97
_cell_angle_alpha 90.00
_cell_angle_beta 96.85(2)
_cell_angle_gamma 90.00
_cell_formula_units_Z 8
_cell_length_a 9.396(2)
_cell_length_b 21.241(7)
_cell_length_c 21.107(7)
_cell_measurement_temperature 173(2)
_cell_volume 4182(2)
_computing_structure_refinement 'SHELXL-97 (Sheldrick, 1997)'
_diffrn_ambient_temperature 173(2)
_diffrn_measured_fraction_theta_full 0.986
_diffrn_measured_fraction_theta_max 0.986
_diffrn_radiation_monochromator graphite
_diffrn_radiation_source 'fine-focus sealed tube'
_diffrn_radiation_type MoK\a
_diffrn_radiation_wavelength 0.71073
_diffrn_reflns_av_R_equivalents 0.0236
_diffrn_reflns_av_sigmaI/netI 0.0373
_diffrn_reflns_limit_h_max 11
_diffrn_reflns_limit_h_min -11
_diffrn_reflns_limit_k_max 25
_diffrn_reflns_limit_k_min -25
_diffrn_reflns_limit_l_max 25
_diffrn_reflns_limit_l_min -25
_diffrn_reflns_number 13348
_diffrn_reflns_theta_full 25.10
_diffrn_reflns_theta_max 25.10
_diffrn_reflns_theta_min 3.49
_exptl_absorpt_coefficient_mu 1.511
_exptl_absorpt_correction_T_max 0.9420
_exptl_absorpt_correction_T_min 0.7521
_exptl_absorpt_correction_type none
_exptl_crystal_density_diffrn 1.270
_exptl_crystal_density_method 'not measured'
_exptl_crystal_F_000 1672
_exptl_crystal_size_max 0.20
_exptl_crystal_size_mid 0.06
_exptl_crystal_size_min 0.04
_refine_diff_density_max 0.613
_refine_diff_density_min -0.583
_refine_diff_density_rms 0.068
_refine_ls_extinction_method none
_refine_ls_goodness_of_fit_ref 1.044
_refine_ls_hydrogen_treatment mixed
_refine_ls_matrix_type full
_refine_ls_number_parameters 425
_refine_ls_number_reflns 7345
_refine_ls_number_restraints 0
_refine_ls_restrained_S_all 1.044
_refine_ls_R_factor_all 0.0538
_refine_ls_R_factor_gt 0.0383
_refine_ls_shift/su_max 0.001
_refine_ls_shift/su_mean 0.000
_refine_ls_structure_factor_coef Fsqd
_refine_ls_weighting_details 'calc w=1/[\s^2^(Fo^2^)+(0.0410P)^2^+4.9200P] where P=(Fo^2^+2Fc^2^)/3'
_refine_ls_weighting_scheme calc
_refine_ls_wR_factor_gt 0.0882
_refine_ls_wR_factor_ref 0.0974
_reflns_number_gt 5927
_reflns_number_total 7345
_reflns_threshold_expression >2sigma(I)
_cod_data_source_file om070230n-file003.cif
_cod_data_source_block 3a-BrLi(thf)3
_cod_original_formula_sum 'C16 H34 B2 Br0.50 Cd0.50 Li0.50 N2 O1.50'
_cod_database_code 4073302

loop_
_symmetry_equiv_pos_as_xyz
'x, y, z'
'-x+1/2, y+1/2, -z+1/2'
'-x, -y, -z'
'x-1/2, -y-1/2, z-1/2'

loop_
_atom_site_label
_atom_site_type_symbol
_atom_site_fract_x
_atom_site_fract_y
_atom_site_fract_z
_atom_site_U_iso_or_equiv
_atom_site_adp_type
_atom_site_occupancy
_atom_site_symmetry_multiplicity
_atom_site_calc_flag
_atom_site_refinement_flags
_atom_site_disorder_assembly
_atom_site_disorder_group
Cd1 Cd 0.89801(3) 0.214734(12) 0.401610(11) 0.03346(9) Uani 1 1 d . . .
Br1 Br 0.8160(5) 0.11771(4) 0.31573(4) 0.0476(4) Uani 0.897(13) 1 d P A 1
Br1' Br 0.864(2) 0.1168(4) 0.3173(4) 0.0476(4) Uani 0.103(13) 1 d P A 2
O1 O 0.9347(3) -0.03882(13) 0.28615(13) 0.0502(6) Uani 1 1 d . A .
O2 O 1.1906(3) 0.05932(15) 0.29497(15) 0.0658(9) Uani 1 1 d . A .
O3 O 0.9628(3) 0.05708(14) 0.17742(13) 0.0586(8) Uani 1 1 d . A .
N1 N 0.9974(4) 0.36823(17) 0.38606(16) 0.0579(10) Uani 1 1 d . . .
N2 N 1.0444(3) 0.34142(17) 0.32956(16) 0.0526(9) Uani 1 1 d . A .
N3 N 0.8932(3) 0.23196(14) 0.55632(14) 0.0377(7) Uani 1 1 d . . .
N4 N 0.7987(3) 0.17766(14) 0.54521(14) 0.0376(7) Uani 1 1 d . A .
C1 C 0.8141(3) 0.29696(16) 0.34126(16) 0.0352(8) Uani 1 1 d . A .
C2 C 0.6602(4) 0.2783(2) 0.3158(2) 0.0555(11) Uani 1 1 d . . .
H2A H 0.6163 0.3112 0.2892 0.067 Uiso 1 1 d R A .
H2B H 0.6060 0.2714 0.3510 0.067 Uiso 1 1 d R . .
H2C H 0.6622 0.2402 0.2914 0.067 Uiso 1 1 d R . .
C3 C 0.7490(6) 0.3800(2) 0.4359(2) 0.0768(15) Uani 1 1 d . . .
H3A H 0.6587 0.3583 0.4316 0.092 Uiso 1 1 d R B .
H3B H 0.7341 0.4231 0.4234 0.092 Uiso 1 1 d R . .
H3C H 0.7916 0.3781 0.4795 0.092 Uiso 1 1 d R . .
C4 C 0.9547(5) 0.2621(2) 0.2364(2) 0.0593(11) Uani 1 1 d . A .
H4A H 0.8721 0.2358 0.2257 0.071 Uiso 1 1 d R . .
H4B H 1.0394 0.2364 0.2417 0.071 Uiso 1 1 d R . .
H4C H 0.9616 0.2919 0.2027 0.071 Uiso 1 1 d R . .
C5 C 1.0936(10) 0.4226(4) 0.3996(5) 0.0478(17) Uani 0.50 1 d P B 1
C5' C 1.0263(10) 0.4361(4) 0.4159(5) 0.0478(17) Uani 0.50 1 d P B 2
C6 C 1.1189(7) 0.4352(2) 0.4713(2) 0.0808(16) Uani 1 1 d . . .
H6A H 1.1613 0.4760 0.4788 0.097 Uiso 1 1 d R B .
H6B H 1.1901 0.4034 0.4824 0.097 Uiso 1 1 d R . .
H6C H 1.0420 0.4301 0.4970 0.097 Uiso 1 1 d R . .
C7 C 1.0264(5) 0.4822(2) 0.3650(2) 0.0629(12) Uani 1 1 d . . .
H7A H 1.0759 0.5193 0.3815 0.075 Uiso 1 1 d R B .
H7B H 0.9248 0.4891 0.3618 0.075 Uiso 1 1 d R . .
H7C H 1.0530 0.4729 0.3234 0.075 Uiso 1 1 d R . .
C8 C 1.1930(11) 0.3507(5) 0.3380(5) 0.0513(19) Uani 0.50 1 d P A 1
C8' C 1.2030(10) 0.3204(5) 0.3171(5) 0.0513(19) Uani 0.50 1 d P A 2
C9 C 1.2768(5) 0.2975(3) 0.3783(2) 0.0719(14) Uani 1 1 d . . .
H9A H 1.3757 0.2927 0.3719 0.086 Uiso 1 1 d R A .
H9B H 1.2344 0.2568 0.3821 0.086 Uiso 1 1 d R . .
H9C H 1.2703 0.3212 0.4166 0.086 Uiso 1 1 d R . .
C10 C 1.2645(6) 0.3714(3) 0.2835(3) 0.0852(17) Uani 1 1 d . . .
H10A H 1.3640 0.3609 0.2839 0.102 Uiso 1 1 d R A .
H10B H 1.2559 0.4142 0.2972 0.102 Uiso 1 1 d R . .
H10C H 1.2165 0.3668 0.2410 0.102 Uiso 1 1 d R . .
C11 C 1.0011(4) 0.16093(17) 0.48713(16) 0.0385(8) Uani 1 1 d . A .
C12 C 1.1210(4) 0.1224(2) 0.4627(2) 0.0562(11) Uani 1 1 d . . .
H12A H 1.1690 0.0982 0.4973 0.067 Uiso 1 1 d R A .
H12B H 1.1883 0.1501 0.4462 0.067 Uiso 1 1 d R . .
H12C H 1.0808 0.0944 0.4295 0.067 Uiso 1 1 d R . .
C13 C 1.1705(4) 0.2566(2) 0.5447(2) 0.0539(10) Uani 1 1 d . . .
H13A H 1.2412 0.2398 0.5200 0.065 Uiso 1 1 d R A .
H13B H 1.2031 0.2521 0.5893 0.065 Uiso 1 1 d R . .
H13C H 1.1556 0.3004 0.5347 0.065 Uiso 1 1 d R . .
C14 C 0.7955(5) 0.0663(2) 0.4847(2) 0.0599(11) Uani 1 1 d . A .
H14A H 0.8556 0.0456 0.4574 0.072 Uiso 1 1 d R . .
H14B H 0.7010 0.0713 0.4624 0.072 Uiso 1 1 d R . .
H14C H 0.7906 0.0414 0.5223 0.072 Uiso 1 1 d R . .
C15 C 0.8689(5) 0.27176(19) 0.61023(19) 0.0495(10) Uani 1 1 d . A .
H15 H 0.7681 0.2808 0.6039 0.059 Uiso 1 1 d R . .
C16 C 0.9492(7) 0.3325(2) 0.6130(3) 0.0897(18) Uani 1 1 d . . .
H16A H 0.9284 0.3564 0.6495 0.108 Uiso 1 1 d R A .
H16B H 0.9223 0.3565 0.5749 0.108 Uiso 1 1 d R . .
H16C H 1.0499 0.3234 0.6168 0.108 Uiso 1 1 d R . .
C17 C 0.8924(8) 0.2381(3) 0.6720(2) 0.100(2) Uani 1 1 d . . .
H17A H 0.8742 0.2658 0.7061 0.120 Uiso 1 1 d R A .
H17B H 0.9905 0.2245 0.6785 0.120 Uiso 1 1 d R . .
H17C H 0.8303 0.2022 0.6715 0.120 Uiso 1 1 d R . .
C18 C 0.6444(4) 0.1901(2) 0.5458(2) 0.0498(10) Uani 1 1 d . . .
H18 H 0.6358 0.2210 0.5783 0.060 Uiso 1 1 d R A .
C19 C 0.5794(5) 0.2169(3) 0.4834(3) 0.0874(19) Uani 1 1 d . A .
H19A H 0.4793 0.2254 0.4840 0.105 Uiso 1 1 d R . .
H19B H 0.5912 0.1865 0.4507 0.105 Uiso 1 1 d R . .
H19C H 0.6281 0.2551 0.4748 0.105 Uiso 1 1 d R . .
C20 C 0.5641(5) 0.1339(3) 0.5657(3) 0.0844(17) Uani 1 1 d . A .
H20A H 0.4648 0.1443 0.5661 0.101 Uiso 1 1 d R . .
H20B H 0.6033 0.1195 0.6073 0.101 Uiso 1 1 d R . .
H20C H 0.5729 0.1013 0.5350 0.101 Uiso 1 1 d R . .
C21 C 0.7930(5) -0.0528(2) 0.2561(2) 0.0702(13) Uani 1 1 d . . .
H21A H 0.7521 -0.0149 0.2370 0.084 Uiso 1 1 d R . .
H21B H 0.7986 -0.0840 0.2237 0.084 Uiso 1 1 d R . .
C22 C 0.7114(6) -0.0757(4) 0.3066(3) 0.109(2) Uani 1 1 d . . .
H22A H 0.6546 -0.0420 0.3205 0.131 Uiso 1 1 d R . .
H22B H 0.6497 -0.1094 0.2900 0.131 Uiso 1 1 d R . .
C23 C 0.8076(7) -0.0932(5) 0.3561(4) 0.152(4) Uani 1 1 d . . .
H23A H 0.7739 -0.0834 0.3961 0.183 Uiso 1 1 d R . .
H23B H 0.8191 -0.1380 0.3527 0.183 Uiso 1 1 d R . .
C24 C 0.9486(5) -0.0631(2) 0.3501(2) 0.0700(13) Uani 1 1 d . . .
H24A H 1.0289 -0.0913 0.3558 0.084 Uiso 1 1 d R . .
H24B H 0.9647 -0.0287 0.3795 0.084 Uiso 1 1 d R . .
C25 C 1.2917(5) 0.0215(2) 0.3331(3) 0.0749(15) Uani 1 1 d . . .
H25A H 1.2461 0.0072 0.3689 0.090 Uiso 1 1 d R . .
H25B H 1.3180 -0.0142 0.3091 0.090 Uiso 1 1 d R . .
C26 C 1.4153(7) 0.0610(4) 0.3513(5) 0.138(3) Uani 1 1 d . . .
H26A H 1.4179 0.0712 0.3957 0.166 Uiso 1 1 d R . .
H26B H 1.5028 0.0403 0.3441 0.166 Uiso 1 1 d R . .
C27 C 1.3991(6) 0.1188(4) 0.3169(4) 0.120(3) Uani 1 1 d . . .
H27A H 1.4199 0.1541 0.3449 0.144 Uiso 1 1 d R . .
H27B H 1.4655 0.1181 0.2857 0.144 Uiso 1 1 d R . .
C28 C 1.2510(6) 0.1202(3) 0.2869(3) 0.095(2) Uani 1 1 d . . .
H28A H 1.2466 0.1299 0.2423 0.114 Uiso 1 1 d R . .
H28B H 1.1957 0.1504 0.3073 0.114 Uiso 1 1 d R . .
C29 C 1.0523(6) 0.0272(3) 0.1367(3) 0.0801(16) Uani 1 1 d . . .
H29A H 1.1485 0.0259 0.1580 0.096 Uiso 1 1 d R . .
H29B H 1.0194 -0.0150 0.1274 0.096 Uiso 1 1 d R . .
C30 C 1.0468(8) 0.0644(4) 0.0785(3) 0.125(3) Uani 1 1 d . . .
H30A H 1.1424 0.0741 0.0698 0.150 Uiso 1 1 d R . .
H30B H 0.9985 0.0408 0.0435 0.150 Uiso 1 1 d R . .
C31 C 0.9646(6) 0.1221(3) 0.0905(3) 0.0906(18) Uani 1 1 d . . .
H31A H 1.0308 0.1548 0.1054 0.109 Uiso 1 1 d R . .
H31B H 0.9091 0.1353 0.0516 0.109 Uiso 1 1 d R . .
C32 C 0.8770(5) 0.1020(2) 0.1398(2) 0.0626(12) Uani 1 1 d . . .
H32A H 0.7900 0.0824 0.1210 0.075 Uiso 1 1 d R . .
H32B H 0.8542 0.1361 0.1668 0.075 Uiso 1 1 d R . .
B1 B 0.8535(5) 0.3483(2) 0.3911(2) 0.0471(11) Uani 1 1 d . A .
B2 B 0.9381(4) 0.2988(2) 0.3012(2) 0.0397(9) Uani 1 1 d . . .
B3 B 1.0228(4) 0.2196(2) 0.52859(19) 0.0393(9) Uani 1 1 d . A .
B4 B 0.8607(5) 0.1335(2) 0.5045(2) 0.0405(9) Uani 1 1 d . . .
Li1 Li 0.9898(7) 0.0462(4) 0.2694(3) 0.0511(16) Uani 1 1 d . . .

loop_
_atom_site_aniso_label
_atom_site_aniso_U_11
_atom_site_aniso_U_22
_atom_site_aniso_U_33
_atom_site_aniso_U_23
_atom_site_aniso_U_13
_atom_site_aniso_U_12
Cd1 0.03374(14) 0.03143(14) 0.03467(14) 0.00190(10) 0.00184(9) 0.00164(11)
Br1 0.0543(12) 0.0385(2) 0.0494(2) -0.00999(18) 0.0034(3) -0.0050(3)
Br1' 0.0543(12) 0.0385(2) 0.0494(2) -0.00999(18) 0.0034(3) -0.0050(3)
O1 0.0531(16) 0.0424(15) 0.0544(16) -0.0015(13) 0.0032(12) 0.0003(13)
O2 0.0460(16) 0.067(2) 0.080(2) 0.0176(17) -0.0115(14) -0.0126(15)
O3 0.0628(18) 0.0632(19) 0.0504(16) 0.0096(14) 0.0095(13) 0.0224(15)
N1 0.074(2) 0.043(2) 0.052(2) 0.0052(16) -0.0112(17) -0.0269(18)
N2 0.0418(18) 0.062(2) 0.053(2) 0.0186(17) 0.0016(15) -0.0103(16)
N3 0.0386(16) 0.0366(17) 0.0374(16) -0.0013(13) 0.0027(12) -0.0028(13)
N4 0.0315(15) 0.0389(17) 0.0420(17) 0.0034(13) 0.0033(12) -0.0025(13)
C1 0.0293(17) 0.035(2) 0.0397(18) -0.0004(15) -0.0031(13) 0.0021(14)
C2 0.039(2) 0.062(3) 0.061(3) 0.016(2) -0.0080(18) 0.0008(19)
C3 0.119(4) 0.056(3) 0.060(3) 0.000(2) 0.028(3) 0.025(3)
C4 0.073(3) 0.059(3) 0.049(2) 0.008(2) 0.017(2) 0.010(2)
C5 0.062(6) 0.030(4) 0.050(4) -0.008(3) 0.000(3) -0.008(4)
C5' 0.062(6) 0.030(4) 0.050(4) -0.008(3) 0.000(3) -0.008(4)
C6 0.127(5) 0.051(3) 0.059(3) -0.017(2) -0.008(3) -0.003(3)
C7 0.066(3) 0.041(2) 0.079(3) 0.001(2) -0.001(2) -0.001(2)
C8 0.032(3) 0.055(6) 0.069(6) 0.014(4) 0.014(3) 0.001(4)
C8' 0.032(3) 0.055(6) 0.069(6) 0.014(4) 0.014(3) 0.001(4)
C9 0.051(3) 0.083(4) 0.082(3) 0.015(3) 0.012(2) 0.023(2)
C10 0.087(4) 0.090(4) 0.088(4) 0.014(3) 0.046(3) 0.019(3)
C11 0.0405(19) 0.038(2) 0.0368(19) 0.0029(15) 0.0013(15) 0.0104(16)
C12 0.055(2) 0.061(3) 0.053(2) 0.005(2) 0.0074(19) 0.023(2)
C13 0.044(2) 0.063(3) 0.054(2) 0.003(2) 0.0013(18) -0.010(2)
C14 0.079(3) 0.042(2) 0.058(3) 0.000(2) 0.008(2) -0.012(2)
C15 0.054(2) 0.048(2) 0.047(2) -0.0074(18) 0.0083(18) 0.0015(19)
C16 0.148(6) 0.055(3) 0.071(3) -0.018(3) 0.032(3) -0.023(3)
C17 0.191(7) 0.067(4) 0.041(3) -0.003(2) 0.013(3) 0.000(4)
C18 0.037(2) 0.057(2) 0.056(2) 0.008(2) 0.0088(17) 0.0005(18)
C19 0.036(2) 0.135(5) 0.090(4) 0.050(4) 0.002(2) 0.014(3)
C20 0.055(3) 0.097(4) 0.105(4) 0.035(3) 0.023(3) -0.013(3)
C21 0.079(3) 0.064(3) 0.062(3) -0.007(2) -0.015(2) -0.028(3)
C22 0.074(4) 0.159(7) 0.092(4) 0.003(4) 0.000(3) -0.054(4)
C23 0.087(4) 0.245(10) 0.117(6) 0.110(6) -0.021(4) -0.063(6)
C24 0.065(3) 0.066(3) 0.075(3) 0.023(3) -0.011(2) -0.006(2)
C25 0.061(3) 0.061(3) 0.095(4) -0.001(3) -0.019(3) 0.013(2)
C26 0.055(4) 0.143(7) 0.201(9) 0.022(6) -0.047(4) -0.009(4)
C27 0.060(4) 0.106(6) 0.186(8) 0.020(5) -0.019(4) -0.021(4)
C28 0.064(3) 0.088(4) 0.127(5) 0.036(4) -0.012(3) -0.030(3)
C29 0.086(4) 0.079(4) 0.078(4) -0.002(3) 0.020(3) 0.032(3)
C30 0.131(6) 0.178(8) 0.076(4) 0.037(5) 0.052(4) 0.074(6)
C31 0.079(4) 0.098(5) 0.094(4) 0.043(4) 0.005(3) 0.005(3)
C32 0.065(3) 0.069(3) 0.051(3) 0.002(2) -0.006(2) 0.023(2)
B1 0.069(3) 0.035(2) 0.038(2) 0.0061(18) 0.006(2) 0.013(2)
B2 0.040(2) 0.038(2) 0.041(2) 0.0093(18) 0.0021(17) 0.0048(17)
B3 0.035(2) 0.045(2) 0.036(2) 0.0081(18) -0.0006(16) 0.0028(18)
B4 0.045(2) 0.035(2) 0.039(2) 0.0069(18) -0.0023(17) 0.0044(18)
Li1 0.044(3) 0.059(4) 0.049(4) 0.008(3) -0.003(3) -0.003(3)

loop_
_atom_type_symbol
_atom_type_description
_atom_type_scat_dispersion_real
_atom_type_scat_dispersion_imag
_atom_type_scat_source
C C 0.0033 0.0016 'International Tables Vol C Tables 4.2.6.8 and 6.1.1.4'
H H 0.0000 0.0000 'International Tables Vol C Tables 4.2.6.8 and 6.1.1.4'
N N 0.0061 0.0033 'International Tables Vol C Tables 4.2.6.8 and 6.1.1.4'
Cd Cd -0.8075 1.2024 'International Tables Vol C Tables 4.2.6.8 and 6.1.1.4'
Br Br -0.2901 2.4595 'International Tables Vol C Tables 4.2.6.8 and 6.1.1.4'
B B 0.0013 0.0007 'International Tables Vol C Tables 4.2.6.8 and 6.1.1.4'
O O 0.0106 0.0060 'International Tables Vol C Tables 4.2.6.8 and 6.1.1.4'
Li Li -0.0003 0.0001 'International Tables Vol C Tables 4.2.6.8 and 6.1.1.4'

loop_
_geom_angle_atom_site_label_1
_geom_angle_atom_site_label_2
_geom_angle_atom_site_label_3
_geom_angle
C1 Cd1 C11 159.27(13)
C1 Cd1 Br1' 102.5(3)
C11 Cd1 Br1' 98.1(3)
C1 Cd1 Br1 98.90(10)
C11 Cd1 Br1 101.80(10)
Br1' Cd1 Br1 9.2(4)
C1 Cd1 B3 126.37(13)
C11 Cd1 B3 32.91(13)
Br1' Cd1 B3 131.0(3)
Br1 Cd1 B3 134.53(10)
Li1 Br1 Cd1 123.9(2)
Li1 Br1' Cd1 141.3(10)
C24 O1 C21 108.5(3)
C24 O1 Li1 120.9(3)
C21 O1 Li1 111.6(3)
C25 O2 C28 109.4(4)
C25 O2 Li1 130.2(4)
C28 O2 Li1 119.2(4)
C29 O3 C32 107.4(3)
C29 O3 Li1 122.3(3)
C32 O3 Li1 129.3(3)
B1 N1 N2 109.3(3)
B1 N1 C5 141.3(5)
N2 N1 C5 103.2(5)
B1 N1 C5' 111.0(5)
N2 N1 C5' 129.4(4)
C5 N1 C5' 30.4(4)
C8 N2 B2 141.4(5)
C8 N2 N1 103.8(5)
B2 N2 N1 109.3(3)
C8 N2 C8' 29.6(5)
B2 N2 C8' 111.8(5)
N1 N2 C8' 128.9(5)
B3 N3 N4 108.6(3)
B3 N3 C15 130.0(3)
N4 N3 C15 115.8(3)
B4 N4 N3 109.2(3)
B4 N4 C18 126.1(3)
N3 N4 C18 116.0(3)
B2 C1 B1 103.1(3)
B2 C1 C2 124.4(3)
B1 C1 C2 124.5(3)
B2 C1 Cd1 95.4(2)
B1 C1 Cd1 97.1(2)
C2 C1 Cd1 104.4(2)
C1 C2 H2A 109.7
C1 C2 H2B 109.5
H2A C2 H2B 109.5
C1 C2 H2C 109.1
H2A C2 H2C 109.5
H2B C2 H2C 109.5
B1 C3 H3A 110.1
B1 C3 H3B 108.7
H3A C3 H3B 109.5
B1 C3 H3C 109.6
H3A C3 H3C 109.5
H3B C3 H3C 109.5
B2 C4 H4A 109.0
B2 C4 H4B 109.9
H4A C4 H4B 109.5
B2 C4 H4C 109.5
H4A C4 H4C 109.5
H4B C4 H4C 109.5
N1 C5 C6 110.4(7)
N1 C5 C7 109.9(6)
C6 C5 C7 109.2(6)
C6 C5' C7 125.8(7)
C6 C5' N1 112.7(7)
C7 C5' N1 109.5(6)
C5' C6 C5 31.8(4)
C5' C6 H6A 109.6
C5 C6 H6A 109.5
C5' C6 H6B 124.8
C5 C6 H6B 98.1
H6A C6 H6B 109.5
C5' C6 H6C 92.2
C5 C6 H6C 120.0
H6A C6 H6C 109.5
H6B C6 H6C 109.5
C5' C7 C5 30.9(4)
C5' C7 H7A 109.1
C5 C7 H7A 110.2
C5' C7 H7B 93.9
C5 C7 H7B 120.1
H7A C7 H7B 109.5
C5' C7 H7C 124.1
C5 C7 H7C 97.3
H7A C7 H7C 109.5
H7B C7 H7C 109.5
N2 C8 C10 119.0(8)
N2 C8 C9 113.3(7)
C10 C8 C9 113.2(7)
C10 C8' C9 120.1(8)
C10 C8' N2 107.6(7)
C9 C8' N2 107.3(7)
C8' C9 C8 30.0(4)
C8' C9 H9A 105.9
C8 C9 H9A 115.6
C8' C9 H9B 102.4
C8 C9 H9B 120.6
H9A C9 H9B 109.5
C8' C9 H9C 119.6
C8 C9 H9C 90.1
H9A C9 H9C 109.5
H9B C9 H9C 109.5
C8' C10 C8 31.5(4)
C8' C10 H10A 105.4
C8 C10 H10A 117.4
C8' C10 H10B 120.4
C8 C10 H10B 89.1
H10A C10 H10B 109.5
C8' C10 H10C 102.1
C8 C10 H10C 119.6
H10A C10 H10C 109.5
H10B C10 H10C 109.5
B3 C11 B4 103.6(3)
B3 C11 C12 125.3(3)
B4 C11 C12 124.6(3)
B3 C11 Cd1 93.5(2)
B4 C11 Cd1 94.8(2)
C12 C11 Cd1 105.3(2)
C11 C12 H12A 109.1
C11 C12 H12B 109.7
H12A C12 H12B 109.5
C11 C12 H12C 109.6
H12A C12 H12C 109.5
H12B C12 H12C 109.5
B3 C13 H13A 110.0
B3 C13 H13B 109.1
H13A C13 H13B 109.5
B3 C13 H13C 109.3
H13A C13 H13C 109.5
H13B C13 H13C 109.5
B4 C14 H14A 109.5
B4 C14 H14B 109.4
H14A C14 H14B 109.5
B4 C14 H14C 109.4
H14A C14 H14C 109.5
H14B C14 H14C 109.5
N3 C15 C17 112.8(4)
N3 C15 C16 114.1(4)
C17 C15 C16 111.2(4)
N3 C15 H15 104.6
C17 C15 H15 105.0
C16 C15 H15 108.5
C15 C16 H16A 109.7
C15 C16 H16B 110.1
H16A C16 H16B 109.5
C15 C16 H16C 108.5
H16A C16 H16C 109.5
H16B C16 H16C 109.5
C15 C17 H17A 110.0
C15 C17 H17B 108.0
H17A C17 H17B 109.5
C15 C17 H17C 110.3
H17A C17 H17C 109.5
H17B C17 H17C 109.5
N4 C18 C19 111.0(3)
N4 C18 C20 112.9(4)
C19 C18 C20 112.6(4)
N4 C18 H18 107.2
C19 C18 H18 107.9
C20 C18 H18 104.9
C18 C19 H19A 110.9
C18 C19 H19B 107.9
H19A C19 H19B 109.5
C18 C19 H19C 109.6
H19A C19 H19C 109.5
H19B C19 H19C 109.5
C18 C20 H20A 110.0
C18 C20 H20B 111.0
H20A C20 H20B 109.5
C18 C20 H20C 107.4
H20A C20 H20C 109.5
H20B C20 H20C 109.5
O1 C21 C22 106.6(4)
O1 C21 H21A 108.5
C22 C21 H21A 111.4
O1 C21 H21B 109.4
C22 C21 H21B 111.4
H21A C21 H21B 109.5
C23 C22 C21 107.0(5)
C23 C22 H22A 108.4
C21 C22 H22A 109.4
C23 C22 H22B 113.3
C21 C22 H22B 109.2
H22A C22 H22B 109.5
C22 C23 C24 109.6(5)
C22 C23 H23A 111.1
C24 C23 H23A 111.7
C22 C23 H23B 106.6
C24 C23 H23B 108.1
H23A C23 H23B 109.5
O1 C24 C23 104.6(4)
O1 C24 H24A 109.0
C23 C24 H24A 114.4
O1 C24 H24B 109.0
C23 C24 H24B 110.2
H24A C24 H24B 109.5
O2 C25 C26 106.4(5)
O2 C25 H25A 107.0
C26 C25 H25A 113.2
O2 C25 H25B 110.2
C26 C25 H25B 110.4
H25A C25 H25B 109.5
C27 C26 C25 109.4(5)
C27 C26 H26A 107.0
C25 C26 H26A 108.4
C27 C26 H26B 110.9
C25 C26 H26B 111.6
H26A C26 H26B 109.5
C26 C27 C28 106.1(5)
C26 C27 H27A 111.0
C28 C27 H27A 111.4
C26 C27 H27B 107.3
C28 C27 H27B 111.4
H27A C27 H27B 109.5
O2 C28 C27 107.5(5)
O2 C28 H28A 109.9
C27 C28 H28A 111.0
O2 C28 H28B 107.9
C27 C28 H28B 110.9
H28A C28 H28B 109.5
O3 C29 C30 107.6(4)
O3 C29 H29A 108.7
C30 C29 H29A 110.3
O3 C29 H29B 110.0
C30 C29 H29B 110.8
H29A C29 H29B 109.5
C29 C30 C31 105.7(5)
C29 C30 H30A 109.7
C31 C30 H30A 111.9
C29 C30 H30B 109.2
C31 C30 H30B 110.8
H30A C30 H30B 109.5
C32 C31 C30 103.2(5)
C32 C31 H31A 111.9
C30 C31 H31A 108.9
C32 C31 H31B 113.5
C30 C31 H31B 109.6
H31A C31 H31B 109.5
O3 C32 C31 105.2(4)
O3 C32 H32A 109.7
C31 C32 H32A 110.7
O3 C32 H32B 109.0
C31 C32 H32B 112.7
H32A C32 H32B 109.5
N1 B1 C1 108.2(3)
N1 B1 C3 125.0(4)
C1 B1 C3 126.5(4)
N2 B2 C1 109.1(3)
N2 B2 C4 122.3(4)
C1 B2 C4 128.6(4)
N3 B3 C11 108.7(3)
N3 B3 C13 125.5(4)
C11 B3 C13 125.4(3)
N3 B3 Cd1 96.8(2)
C11 B3 Cd1 53.60(17)
C13 B3 Cd1 118.5(3)
N4 B4 C11 108.5(3)
N4 B4 C14 124.8(4)
C11 B4 C14 126.7(4)
O2 Li1 O1 111.2(4)
O2 Li1 O3 105.7(3)
O1 Li1 O3 106.9(4)
O2 Li1 Br1' 109.4(6)
O1 Li1 Br1' 112.3(5)
O3 Li1 Br1' 111.1(4)
O2 Li1 Br1 117.7(4)
O1 Li1 Br1 107.1(3)
O3 Li1 Br1 107.7(3)
Br1' Li1 Br1 8.3(4)

loop_
_geom_bond_atom_site_label_1
_geom_bond_atom_site_label_2
_geom_bond_distance
Cd1 C1 2.248(3)
Cd1 C11 2.255(3)
Cd1 Br1' 2.731(8)
Cd1 Br1 2.7916(14)
Cd1 B3 2.796(4)
Br1 Li1 2.513(8)
Br1' Li1 2.229(17)
O1 C24 1.435(5)
O1 C21 1.435(5)
O1 Li1 1.923(8)
O2 C25 1.419(5)
O2 C28 1.430(6)
O2 Li1 1.920(7)
O3 C29 1.422(5)
O3 C32 1.428(5)
O3 Li1 1.941(7)
N1 B1 1.433(6)
N1 N2 1.438(5)
N1 C5 1.473(10)
N1 C5' 1.584(9)
N2 C8 1.400(10)
N2 B2 1.426(5)
N2 C8' 1.607(10)
N3 B3 1.438(5)
N3 N4 1.457(4)
N3 C15 1.457(5)
N4 B4 1.442(5)
N4 C18 1.475(5)
C1 B2 1.519(5)
C1 B1 1.529(6)
C1 C2 1.533(5)
C2 H2A 0.9598
C2 H2B 0.9601
C2 H2C 0.9600
C3 B1 1.591(6)
C3 H3A 0.9600
C3 H3B 0.9601
C3 H3C 0.9601
C4 B2 1.599(6)
C4 H4A 0.9601
C4 H4B 0.9600
C4 H4C 0.9600
C5 C6 1.527(10)
C5 C7 1.557(10)
C5' C6 1.373(11)
C5' C7 1.453(11)
C6 H6A 0.9602
C6 H6B 0.9599
C6 H6C 0.9600
C7 H7A 0.9600
C7 H7B 0.9600
C7 H7C 0.9601
C8 C10 1.467(11)
C8 C9 1.569(11)
C8' C10 1.453(11)
C8' C9 1.473(12)
C9 H9A 0.9600
C9 H9B 0.9600
C9 H9C 0.9599
C10 H10A 0.9600
C10 H10B 0.9602
C10 H10C 0.9599
C11 B3 1.522(6)
C11 B4 1.526(6)
C11 C12 1.531(5)
C12 H12A 0.9601
C12 H12B 0.9599
C12 H12C 0.9601
C13 B3 1.595(6)
C13 H13A 0.9601
C13 H13B 0.9600
C13 H13C 0.9601
C14 B4 1.589(6)
C14 H14A 0.9601
C14 H14B 0.9600
C14 H14C 0.9599
C15 C17 1.481(6)
C15 C16 1.492(6)
C15 H15 0.9600
C16 H16A 0.9601
C16 H16B 0.9600
C16 H16C 0.9599
C17 H17A 0.9601
C17 H17B 0.9600
C17 H17C 0.9600
C18 C19 1.497(6)
C18 C20 1.498(6)
C18 H18 0.9598
C19 H19A 0.9600
C19 H19B 0.9599
C19 H19C 0.9600
C20 H20A 0.9600
C20 H20B 0.9600
C20 H20C 0.9600
C21 C22 1.469(7)
C21 H21A 0.9600
C21 H21B 0.9601
C22 C23 1.349(8)
C22 H22A 0.9599
C22 H22B 0.9601
C23 C24 1.491(7)
C23 H23A 0.9600
C23 H23B 0.9600
C24 H24A 0.9599
C24 H24B 0.9599
C25 C26 1.447(8)
C25 H25A 0.9601
C25 H25B 0.9599
C26 C27 1.424(9)
C26 H26A 0.9599
C26 H26B 0.9599
C27 C28 1.459(8)
C27 H27A 0.9600
C27 H27B 0.9601
C28 H28A 0.9600
C28 H28B 0.9600
C29 C30 1.458(8)
C29 H29A 0.9601
C29 H29B 0.9600
C30 C31 1.486(9)
C30 H30A 0.9599
C30 H30B 0.9601
C31 C32 1.465(7)
C31 H31A 0.9600
C31 H31B 0.9599
C32 H32A 0.9600
C32 H32B 0.9599

loop_
_geom_torsion_atom_site_label_1
_geom_torsion_atom_site_label_2
_geom_torsion_atom_site_label_3
_geom_torsion_atom_site_label_4
_geom_torsion
C1 Cd1 Br1 Li1 116.3(2)
C11 Cd1 Br1 Li1 -64.8(2)
Br1' Cd1 Br1 Li1 2.4(12)
B3 Cd1 Br1 Li1 -68.9(2)
C1 Cd1 Br1' Li1 115.9(6)
C11 Cd1 Br1' Li1 -62.2(7)
Br1 Cd1 Br1' Li1 -176.4(18)
B3 Cd1 Br1' Li1 -59.9(9)
B1 N1 N2 C8 -165.8(5)
C5 N1 N2 C8 35.5(7)
C5' N1 N2 C8 52.9(8)
B1 N1 N2 B2 -6.1(4)
C5 N1 N2 B2 -164.8(5)
C5' N1 N2 B2 -147.3(6)
B1 N1 N2 C8' -148.2(6)
C5 N1 N2 C8' 53.1(7)
C5' N1 N2 C8' 70.6(8)
B3 N3 N4 B4 -6.3(4)
C15 N3 N4 B4 -162.8(3)
B3 N3 N4 C18 -156.0(3)
C15 N3 N4 C18 47.5(4)
C11 Cd1 C1 B2 104.0(4)
Br1' Cd1 C1 B2 -70.5(5)
Br1 Cd1 C1 B2 -79.1(2)
B3 Cd1 C1 B2 105.5(2)
C11 Cd1 C1 B1 0.1(5)
Br1' Cd1 C1 B1 -174.4(5)
Br1 Cd1 C1 B1 177.0(2)
B3 Cd1 C1 B1 1.6(3)
C11 Cd1 C1 C2 -128.3(4)
Br1' Cd1 C1 C2 57.2(5)
Br1 Cd1 C1 C2 48.6(3)
B3 Cd1 C1 C2 -126.8(2)
B1 N1 C5 C6 64.0(10)
N2 N1 C5 C6 -149.3(5)
C5' N1 C5 C6 58.0(11)
B1 N1 C5 C7 -56.6(10)
N2 N1 C5 C7 90.1(6)
C5' N1 C5 C7 -62.6(11)
B1 N1 C5' C6 110.5(7)
N2 N1 C5' C6 -108.8(7)
C5 N1 C5' C6 -73.5(12)
B1 N1 C5' C7 -104.4(6)
N2 N1 C5' C7 36.4(9)
C5 N1 C5' C7 71.7(12)
C7 C5' C6 C5 -75.8(13)
N1 C5' C6 C5 62.6(10)
N1 C5 C6 C5' -70.0(11)
C7 C5 C6 C5' 51.0(10)
C6 C5' C7 C5 77.3(13)
N1 C5' C7 C5 -62.2(10)
N1 C5 C7 C5' 72.4(11)
C6 C5 C7 C5' -48.9(10)
B2 N2 C8 C10 73.6(11)
N1 N2 C8 C10 -138.0(7)
C8' N2 C8 C10 70.6(14)
B2 N2 C8 C9 -63.2(11)
N1 N2 C8 C9 85.2(7)
C8' N2 C8 C9 -66.1(13)
C8 N2 C8' C10 -61.0(13)
B2 N2 C8' C10 121.0(6)
N1 N2 C8' C10 -97.7(8)
C8 N2 C8' C9 69.6(14)
B2 N2 C8' C9 -108.4(6)
N1 N2 C8' C9 32.9(9)
C10 C8' C9 C8 67.6(12)
N2 C8' C9 C8 -55.6(11)
N2 C8 C9 C8' 79.9(13)
C10 C8 C9 C8' -59.5(11)
C9 C8' C10 C8 -71.1(14)
N2 C8' C10 C8 52.0(11)
N2 C8 C10 C8' -80.2(15)
C9 C8 C10 C8' 56.7(11)
C1 Cd1 C11 B3 2.2(5)
Br1' Cd1 C11 B3 176.8(5)
Br1 Cd1 C11 B3 -174.7(2)
C1 Cd1 C11 B4 106.2(4)
Br1' Cd1 C11 B4 -79.2(5)
Br1 Cd1 C11 B4 -70.7(2)
B3 Cd1 C11 B4 104.0(3)
C1 Cd1 C11 C12 -125.8(4)
Br1' Cd1 C11 C12 48.7(5)
Br1 Cd1 C11 C12 57.3(3)
B3 Cd1 C11 C12 -128.1(4)
B3 N3 C15 C17 -88.1(5)
N4 N3 C15 C17 62.4(5)
B3 N3 C15 C16 39.9(6)
N4 N3 C15 C16 -169.6(4)
B4 N4 C18 C19 -63.4(5)
N3 N4 C18 C19 80.4(5)
B4 N4 C18 C20 64.0(5)
N3 N4 C18 C20 -152.1(4)
C24 O1 C21 C22 10.2(6)
Li1 O1 C21 C22 -125.4(5)
O1 C21 C22 C23 -18.5(8)
C21 C22 C23 C24 19.4(10)
C21 O1 C24 C23 0.9(7)
Li1 O1 C24 C23 131.6(6)
C22 C23 C24 O1 -13.0(10)
C28 O2 C25 C26 2.5(7)
Li1 O2 C25 C26 -164.8(6)
O2 C25 C26 C27 -8.7(9)
C25 C26 C27 C28 11.3(11)
C25 O2 C28 C27 4.4(7)
Li1 O2 C28 C27 173.3(5)
C26 C27 C28 O2 -9.6(9)
C32 O3 C29 C30 13.9(7)
Li1 O3 C29 C30 -155.6(5)
O3 C29 C30 C31 7.1(8)
C29 C30 C31 C32 -24.6(8)
C29 O3 C32 C31 -29.7(6)
Li1 O3 C32 C31 138.8(5)
C30 C31 C32 O3 33.2(6)
N2 N1 B1 C1 9.9(4)
C5 N1 B1 C1 155.4(7)
C5' N1 B1 C1 158.7(5)
N2 N1 B1 C3 -164.0(4)
C5 N1 B1 C3 -18.4(10)
C5' N1 B1 C3 -15.2(6)
B2 C1 B1 N1 -9.5(4)
C2 C1 B1 N1 -159.2(4)
Cd1 C1 B1 N1 87.8(3)
B2 C1 B1 C3 164.2(4)
C2 C1 B1 C3 14.5(6)
Cd1 C1 B1 C3 -98.5(4)
C8 N2 B2 C1 147.2(8)
N1 N2 B2 C1 -0.3(4)
C8' N2 B2 C1 148.7(5)
C8 N2 B2 C4 -34.2(10)
N1 N2 B2 C4 178.3(3)
C8' N2 B2 C4 -32.7(6)
B1 C1 B2 N2 5.9(4)
C2 C1 B2 N2 155.7(3)
Cd1 C1 B2 N2 -92.7(3)
B1 C1 B2 C4 -172.6(4)
C2 C1 B2 C4 -22.8(6)
Cd1 C1 B2 C4 88.8(4)
N4 N3 B3 C11 11.1(4)
C15 N3 B3 C11 163.2(3)
N4 N3 B3 C13 -162.6(3)
C15 N3 B3 C13 -10.5(6)
N4 N3 B3 Cd1 64.9(2)
C15 N3 B3 Cd1 -143.0(3)
B4 C11 B3 N3 -11.3(4)
C12 C11 B3 N3 -163.9(3)
Cd1 C11 B3 N3 84.5(3)
B4 C11 B3 C13 162.5(4)
C12 C11 B3 C13 9.9(6)
Cd1 C11 B3 C13 -101.7(4)
B4 C11 B3 Cd1 -95.8(2)
C12 C11 B3 Cd1 111.6(4)
C1 Cd1 B3 N3 72.7(3)
C11 Cd1 B3 N3 -108.3(3)
Br1' Cd1 B3 N3 -112.5(6)
Br1 Cd1 B3 N3 -101.0(3)
C1 Cd1 B3 C11 -179.0(2)
Br1' Cd1 B3 C11 -4.2(6)
Br1 Cd1 B3 C11 7.3(3)
C1 Cd1 B3 C13 -64.3(3)
C11 Cd1 B3 C13 114.8(4)
Br1' Cd1 B3 C13 110.6(7)
Br1 Cd1 B3 C13 122.1(3)
N3 N4 B4 C11 -1.1(4)
C18 N4 B4 C11 144.7(3)
N3 N4 B4 C14 175.9(3)
C18 N4 B4 C14 -38.2(6)
B3 C11 B4 N4 7.5(4)
C12 C11 B4 N4 160.3(3)
Cd1 C11 B4 N4 -87.3(3)
B3 C11 B4 C14 -169.5(4)
C12 C11 B4 C14 -16.7(6)
Cd1 C11 B4 C14 95.7(4)
C25 O2 Li1 O1 -13.0(7)
C28 O2 Li1 O1 -179.2(4)
C25 O2 Li1 O3 -128.6(5)
C28 O2 Li1 O3 65.1(6)
C25 O2 Li1 Br1' 111.6(6)
C28 O2 Li1 Br1' -54.6(6)
C25 O2 Li1 Br1 111.1(5)
C28 O2 Li1 Br1 -55.2(6)
C24 O1 Li1 O2 62.1(5)
C21 O1 Li1 O2 -168.6(4)
C24 O1 Li1 O3 177.0(3)
C21 O1 Li1 O3 -53.6(4)
C24 O1 Li1 Br1' -60.9(6)
C21 O1 Li1 Br1' 68.5(6)
C24 O1 Li1 Br1 -67.8(4)
C21 O1 Li1 Br1 61.5(4)
C29 O3 Li1 O2 48.2(6)
C32 O3 Li1 O2 -118.8(4)
C29 O3 Li1 O1 -70.4(5)
C32 O3 Li1 O1 122.7(4)
C29 O3 Li1 Br1' 166.8(6)
C32 O3 Li1 Br1' -0.1(8)
C29 O3 Li1 Br1 174.8(4)
C32 O3 Li1 Br1 7.9(6)
Cd1 Br1' Li1 O2 -1.2(8)
Cd1 Br1' Li1 O1 122.8(6)
Cd1 Br1' Li1 O3 -117.6(6)
Cd1 Br1' Li1 Br1 176(2)
Cd1 Br1 Li1 O2 0.1(4)
Cd1 Br1 Li1 O1 126.2(2)
Cd1 Br1 Li1 O3 -119.1(2)
Cd1 Br1 Li1 Br1' -3.2(17)
